data_7024861
loop_
_publ_author_name
'Paterson, Brett M.'
'White, Jonathan M.'
'Donnelly, Paul S.'

_publ_section_title
;
 A hexadentate bis(thiosemicarbazonato) ligand: rhenium(V), iron(III) and
 cobalt(III) complexes.
;
_journal_issue 11
_journal_name_full 'Dalton transactions (Cambridge, England : 2003)'
_journal_page_first 2831
_journal_page_last 2837
_journal_paper_doi 10.1039/b922127a
_journal_volume 39
_journal_year 2010
_chemical_formula_sum 'C44 H58 B Cl2 N8 Re S2'
_chemical_formula_weight 1031.01
_chemical_name_systematic
;
?
;
_space_group_IT_number 14
_symmetry_cell_setting monoclinic
_symmetry_space_group_name_Hall '-P 2yn'
_symmetry_space_group_name_H-M 'P 1 21/n 1'
_atom_sites_solution_hydrogens geom
_atom_sites_solution_primary direct
_atom_sites_solution_secondary difmap
_audit_creation_method SHELXL-97
_cell_angle_alpha 90.00
_cell_angle_beta 97.6900(10)
_cell_angle_gamma 90.00
_cell_formula_units_Z 4
_cell_length_a 11.62030(10)
_cell_length_b 20.2158(2)
_cell_length_c 19.8643(2)
_cell_measurement_reflns_used 9683
_cell_measurement_temperature 130(2)
_cell_measurement_theta_max 73.0960
_cell_measurement_theta_min 4.1733
_cell_volume 4624.43(8)
_computing_cell_refinement
;
CrysAlis RED, Oxford Diffraction Ltd.,
Version 1.171.32.15 (release 10-01-2008 CrysAlis171 .NET)
(compiled Jan 10 2008,16:37:18)
;
_computing_data_collection
;
CrysAlis CCD, Oxford Diffraction Ltd.,
Version 1.171.32.15 (release 10-01-2008 CrysAlis171 .NET)
(compiled Jan 10 2008,16:37:18)
;
_computing_data_reduction
;
CrysAlis RED, Oxford Diffraction Ltd.,
Version 1.171.32.15 (release 10-01-2008 CrysAlis171 .NET)
(compiled Jan 10 2008,16:37:18)
;
_computing_structure_refinement 'SHELXL-97 (Sheldrick, 1997)'
_diffrn_ambient_temperature 130(2)
_diffrn_measured_fraction_theta_full 0.978
_diffrn_measured_fraction_theta_max 0.978
_diffrn_measurement_device_type 'Oxford Diffraction Gemini-S CCD-detector diffractometer'
_diffrn_measurement_method '\w scans'
_diffrn_radiation_monochromator graphite
_diffrn_radiation_source 'Enhance (Cu) X-ray Source'
_diffrn_radiation_type CuK\a
_diffrn_radiation_wavelength 1.54184
_diffrn_reflns_av_R_equivalents 0.0410
_diffrn_reflns_av_sigmaI/netI 0.0506
_diffrn_reflns_limit_h_max 11
_diffrn_reflns_limit_h_min -13
_diffrn_reflns_limit_k_max 22
_diffrn_reflns_limit_k_min -24
_diffrn_reflns_limit_l_max 23
_diffrn_reflns_limit_l_min -23
_diffrn_reflns_number 16886
_diffrn_reflns_theta_full 67.48
_diffrn_reflns_theta_max 67.48
_diffrn_reflns_theta_min 4.18
_exptl_absorpt_coefficient_mu 7.356
_exptl_absorpt_correction_T_max 0.891
_exptl_absorpt_correction_T_min 0.238
_exptl_absorpt_correction_type gaussian
_exptl_absorpt_process_details
;
CrysAlis RED, Oxford Diffraction Ltd.,
Version 1.171.32.15 (release 10-01-2008 CrysAlis171 .NET)
(compiled Jan 10 2008,16:37:18)
Numerical absorption correction based on gaussian integration over
a multifaceted crystal model
;
_exptl_crystal_colour green
_exptl_crystal_density_diffrn 1.481
_exptl_crystal_density_method 'not measured'
_exptl_crystal_description plate
_exptl_crystal_F_000 2096
_exptl_crystal_size_max 0.2895
_exptl_crystal_size_mid 0.1520
_exptl_crystal_size_min 0.0140
_refine_diff_density_max 2.071
_refine_diff_density_min -1.622
_refine_diff_density_rms 0.147
_refine_ls_extinction_method none
_refine_ls_goodness_of_fit_ref 1.195
_refine_ls_hydrogen_treatment mixed
_refine_ls_matrix_type full
_refine_ls_number_parameters 552
_refine_ls_number_reflns 8134
_refine_ls_number_restraints 7
_refine_ls_restrained_S_all 1.199
_refine_ls_R_factor_all 0.0631
_refine_ls_R_factor_gt 0.0481
_refine_ls_shift/su_max 0.025
_refine_ls_shift/su_mean 0.001
_refine_ls_structure_factor_coef Fsqd
_refine_ls_weighting_details 'calc w=1/[\s^2^(Fo^2^)+(0.0000P)^2^+71.5720P] where P=(Fo^2^+2Fc^2^)/3'
_refine_ls_weighting_scheme calc
_refine_ls_wR_factor_gt 0.1365
_refine_ls_wR_factor_ref 0.1409
_reflns_number_gt 6606
_reflns_number_total 8134
_reflns_threshold_expression >2sigma(I)
_cod_data_source_file b922127a.txt
_cod_data_source_block jmwpd87
_cod_original_sg_symbol_H-M P21/n
_cod_database_code 7024861

loop_
_symmetry_equiv_pos_as_xyz
'x, y, z'
'-x+1/2, y+1/2, -z+1/2'
'-x, -y, -z'
'x-1/2, -y-1/2, z-1/2'

loop_
_atom_site_label
_atom_site_type_symbol
_atom_site_fract_x
_atom_site_fract_y
_atom_site_fract_z
_atom_site_U_iso_or_equiv
_atom_site_adp_type
_atom_site_occupancy
_atom_site_symmetry_multiplicity
_atom_site_calc_flag
_atom_site_refinement_flags
_atom_site_disorder_assembly
_atom_site_disorder_group
Re1 Re 0.74808(3) 0.219080(18) 0.808424(18) 0.01791(11) Uani 1 1 d . . .
S2 S 0.59098(17) 0.28866(10) 0.82122(11) 0.0229(4) Uani 1 1 d . . .
S1 S 0.88687(18) 0.20681(10) 0.73448(10) 0.0231(4) Uani 1 1 d . . .
N5 N 0.8638(7) 0.2107(4) 0.8877(3) 0.0281(17) Uani 1 1 d . . .
N3 N 0.6559(6) 0.1988(3) 0.7106(3) 0.0212(15) Uani 1 1 d . . .
C11 C 0.6490(7) 0.3646(4) 0.7962(4) 0.0200(18) Uani 1 1 d . . .
N4 N 0.6570(6) 0.1434(3) 0.8226(4) 0.0263(17) Uani 1 1 d . . .
N2 N 0.6870(6) 0.2208(4) 0.6490(3) 0.0206(14) Uani 1 1 d . . .
N6 N 0.8177(6) 0.3161(4) 0.8246(4) 0.0240(16) Uani 1 1 d . . .
C22 C 0.8599(8) 0.4007(4) 0.6339(5) 0.030(2) Uani 1 1 d . . .
H22 H 0.7993 0.3958 0.6597 0.036 Uiso 1 1 calc R . .
N7 N 0.7617(6) 0.3742(3) 0.7980(4) 0.0238(16) Uani 1 1 d . . .
C4 C 0.5623(7) 0.1619(4) 0.7091(4) 0.0211(18) Uani 1 1 d . . .
N8 N 0.5734(7) 0.4128(4) 0.7784(4) 0.0260(18) Uani 1 1 d . . .
C37 C 1.2965(8) 0.3481(5) 0.7874(4) 0.028(2) Uani 1 1 d . . .
H37 H 1.3218 0.3061 0.7770 0.033 Uiso 1 1 calc R . .
N1 N 0.8567(6) 0.2353(4) 0.6031(4) 0.0223(16) Uani 1 1 d . . .
C18 C 0.9725(8) 0.2803(6) 0.9771(4) 0.034(2) Uani 1 1 d . . .
H18A H 0.9969 0.2423 1.0043 0.052 Uiso 1 1 calc R . .
H18B H 0.8999 0.2962 0.9889 0.052 Uiso 1 1 calc R . .
H18C H 1.0301 0.3145 0.9853 0.052 Uiso 1 1 calc R . .
C30 C 1.4049(9) 0.4863(5) 0.5799(5) 0.036(2) Uani 1 1 d . . .
H30 H 1.4031 0.5300 0.5654 0.043 Uiso 1 1 calc R . .
C9 C 0.9574(7) 0.2611(5) 0.9015(4) 0.025(2) Uani 1 1 d . . .
C10 C 0.9163(7) 0.3215(5) 0.8607(4) 0.0236(19) Uani 1 1 d . . .
C3 C 0.7989(7) 0.2238(4) 0.6556(4) 0.0209(17) Uani 1 1 d . . .
C6 C 0.6733(10) 0.1084(5) 0.8887(5) 0.043(3) Uani 1 1 d . . .
H6A H 0.6394 0.1343 0.9221 0.052 Uiso 1 1 calc R . .
H6B H 0.6333 0.0662 0.8840 0.052 Uiso 1 1 calc R . .
C33 C 1.1954(7) 0.4475(4) 0.7564(4) 0.0230(19) Uani 1 1 d . . .
H33 H 1.1498 0.4736 0.7248 0.028 Uiso 1 1 calc R . .
C5 C 0.5545(7) 0.1244(4) 0.7742(5) 0.0249(19) Uani 1 1 d . . .
C25 C 1.0408(8) 0.4144(4) 0.5590(5) 0.0257(19) Uani 1 1 d . . .
H25 H 1.1008 0.4194 0.5328 0.031 Uiso 1 1 calc R . .
C32 C 1.2258(7) 0.3839(4) 0.7371(4) 0.0213(18) Uani 1 1 d . . .
C2 C 0.7972(7) 0.2496(5) 0.5353(4) 0.0247(19) Uani 1 1 d . . .
H2A H 0.7500 0.2890 0.5367 0.030 Uiso 1 1 calc R . .
H2B H 0.7463 0.2131 0.5198 0.030 Uiso 1 1 calc R . .
C21 C 0.9723(7) 0.3831(4) 0.6612(4) 0.0207(18) Uani 1 1 d . . .
H21 H 0.9849 0.3666 0.7053 0.025 Uiso 1 1 calc R . .
C41 C 1.1535(8) 0.1450(4) 0.6080(5) 0.034(2) Uani 1 1 d . . .
H41 H 1.1434 0.1005 0.5967 0.040 Uiso 1 1 calc R . .
C20 C 1.0664(7) 0.3893(4) 0.6252(4) 0.0183(17) Uani 1 1 d . . .
C13 C 0.5079(8) 0.5253(4) 0.7548(5) 0.034(2) Uani 1 1 d . . .
H13A H 0.5317 0.5684 0.7417 0.050 Uiso 1 1 calc R . .
H13B H 0.4829 0.5278 0.7989 0.050 Uiso 1 1 calc R . .
H13C H 0.4450 0.5099 0.7223 0.050 Uiso 1 1 calc R . .
C40 C 1.1506(8) 0.1656(4) 0.6730(5) 0.034(2) Uani 1 1 d . . .
H40 H 1.1381 0.1350 0.7063 0.040 Uiso 1 1 calc R . .
C14 C 0.4785(8) 0.1516(5) 0.6463(5) 0.032(2) Uani 1 1 d . . .
H14A H 0.4975 0.1807 0.6113 0.048 Uiso 1 1 calc R . .
H14B H 0.4013 0.1609 0.6557 0.048 Uiso 1 1 calc R . .
H14C H 0.4829 0.1066 0.6316 0.048 Uiso 1 1 calc R . .
C38 C 1.1868(7) 0.2812(4) 0.6431(4) 0.0243(18) Uani 1 1 d . . .
C39 C 1.1662(8) 0.2329(4) 0.6902(5) 0.028(2) Uani 1 1 d . . .
H39 H 1.1627 0.2457 0.7349 0.034 Uiso 1 1 calc R . .
C24 C 0.9287(9) 0.4321(4) 0.5313(5) 0.036(2) Uani 1 1 d . . .
H24 H 0.9151 0.4486 0.4873 0.043 Uiso 1 1 calc R . .
C17 C 1.0731(8) 0.2340(5) 0.8831(5) 0.037(2) Uani 1 1 d . . .
H17A H 1.0948 0.1952 0.9097 0.055 Uiso 1 1 calc R . .
H17B H 1.1323 0.2671 0.8924 0.055 Uiso 1 1 calc R . .
H17C H 1.0641 0.2228 0.8357 0.055 Uiso 1 1 calc R . .
C28 C 1.5060(8) 0.3848(6) 0.6013(5) 0.035(2) Uani 1 1 d . . .
H28 H 1.5732 0.3597 0.6019 0.043 Uiso 1 1 calc R . .
C29 C 1.5040(9) 0.4495(6) 0.5795(5) 0.040(3) Uani 1 1 d . . .
H29 H 1.5693 0.4680 0.5645 0.049 Uiso 1 1 calc R . .
C26 C 1.3039(7) 0.3927(4) 0.6227(4) 0.0218(18) Uani 1 1 d . . .
C27 C 1.4080(8) 0.3572(5) 0.6225(4) 0.026(2) Uani 1 1 d . . .
H27 H 1.4110 0.3135 0.6371 0.032 Uiso 1 1 calc R . .
C31 C 1.3081(8) 0.4587(5) 0.6019(4) 0.028(2) Uani 1 1 d . . .
H31 H 1.2427 0.4850 0.6029 0.033 Uiso 1 1 calc R . .
C1 C 0.8840(8) 0.2600(5) 0.4866(5) 0.031(2) Uani 1 1 d . . .
H1A H 0.8438 0.2684 0.4420 0.047 Uiso 1 1 calc R . .
H1B H 0.9311 0.2211 0.4855 0.047 Uiso 1 1 calc R . .
H1C H 0.9325 0.2971 0.5011 0.047 Uiso 1 1 calc R . .
C8 C 0.8722(9) 0.1540(5) 0.9336(5) 0.036(2) Uani 1 1 d . . .
H8A H 0.8550 0.1690 0.9776 0.044 Uiso 1 1 calc R . .
H8B H 0.9519 0.1385 0.9396 0.044 Uiso 1 1 calc R . .
C19 C 0.9847(9) 0.3849(5) 0.8681(5) 0.039(2) Uani 1 1 d . . .
H19A H 0.9464 0.4177 0.8381 0.058 Uiso 1 1 calc R . .
H19B H 1.0613 0.3772 0.8567 0.058 Uiso 1 1 calc R . .
H19C H 0.9899 0.4002 0.9142 0.058 Uiso 1 1 calc R . .
C16 C 0.5653(8) 0.0505(5) 0.7550(5) 0.035(2) Uani 1 1 d . . .
H16A H 0.5607 0.0235 0.7943 0.053 Uiso 1 1 calc R . .
H16B H 0.6386 0.0433 0.7389 0.053 Uiso 1 1 calc R . .
H16C H 0.5034 0.0391 0.7200 0.053 Uiso 1 1 calc R . .
C43 C 1.1880(7) 0.2573(4) 0.5767(5) 0.026(2) Uani 1 1 d . . .
H43 H 1.2003 0.2874 0.5430 0.032 Uiso 1 1 calc R . .
C12 C 0.6083(8) 0.4782(4) 0.7572(5) 0.026(2) Uani 1 1 d . . .
H12A H 0.6334 0.4753 0.7126 0.031 Uiso 1 1 calc R . .
H12B H 0.6729 0.4944 0.7889 0.031 Uiso 1 1 calc R . .
C36 C 1.3294(8) 0.3733(5) 0.8518(5) 0.031(2) Uani 1 1 d . . .
H36 H 1.3739 0.3475 0.8841 0.038 Uiso 1 1 calc R . .
C35 C 1.2975(9) 0.4362(5) 0.8689(5) 0.034(2) Uani 1 1 d . . .
H35 H 1.3208 0.4532 0.9121 0.041 Uiso 1 1 calc R . .
C42 C 1.1719(8) 0.1911(5) 0.5587(5) 0.032(2) Uani 1 1 d . . .
H42 H 1.1734 0.1778 0.5140 0.039 Uiso 1 1 calc R . .
C7 C 0.7959(9) 0.0974(5) 0.9123(5) 0.041(3) Uani 1 1 d . . .
H7A H 0.8286 0.0748 0.8762 0.049 Uiso 1 1 calc R . .
H7B H 0.8006 0.0670 0.9503 0.049 Uiso 1 1 calc R . .
C23 C 0.8379(8) 0.4253(4) 0.5687(5) 0.033(2) Uani 1 1 d . . .
H23 H 0.7629 0.4370 0.5503 0.040 Uiso 1 1 calc R . .
C34 C 1.2302(8) 0.4732(5) 0.8205(5) 0.030(2) Uani 1 1 d . . .
H34 H 1.2080 0.5158 0.8310 0.036 Uiso 1 1 calc R . .
C15 C 0.4404(8) 0.1366(5) 0.8029(5) 0.035(2) Uani 1 1 d . . .
H15A H 0.4393 0.1107 0.8434 0.052 Uiso 1 1 calc R . .
H15B H 0.3762 0.1240 0.7698 0.052 Uiso 1 1 calc R . .
H15C H 0.4341 0.1826 0.8137 0.052 Uiso 1 1 calc R . .
B B 1.1958(8) 0.3611(5) 0.6575(5) 0.020(2) Uani 1 1 d . . .
C44 C 0.7351(18) 0.4842(11) 0.9436(12) 0.069(9) Uani 0.486(8) 1 d PD A 1
H44A H 0.7488 0.4555 0.9064 0.082 Uiso 0.486(8) 1 calc PR A 1
H44B H 0.7732 0.4652 0.9856 0.082 Uiso 0.486(8) 1 calc PR A 1
Cl2 Cl 0.7912(12) 0.5641(6) 0.9317(9) 0.108(5) Uani 0.486(8) 1 d PD A 1
Cl1 Cl 0.5881(9) 0.4917(5) 0.9467(4) 0.102(4) Uani 0.486(8) 1 d PD A 1
C44' C 0.827(3) 0.537(3) 0.953(4) 0.29(6) Uiso 0.514(8) 1 d PD A 2
H44C H 0.8641 0.5295 0.9127 0.349 Uiso 0.514(8) 1 calc PR A 2
H44D H 0.8688 0.5726 0.9784 0.349 Uiso 0.514(8) 1 calc PR A 2
Cl1' Cl 0.6856(16) 0.5639(4) 0.9270(5) 0.153(8) Uani 0.514(8) 1 d PD A 2
Cl2' Cl 0.8415(9) 0.4660(4) 1.0023(4) 0.099(4) Uani 0.514(8) 1 d PD A 2
H H 0.515(9) 0.407(6) 0.774(6) 0.040 Uiso 1 1 d . . .
H' H 0.918(9) 0.242(6) 0.608(6) 0.040 Uiso 1 1 d . . .

loop_
_atom_site_aniso_label
_atom_site_aniso_U_11
_atom_site_aniso_U_22
_atom_site_aniso_U_33
_atom_site_aniso_U_23
_atom_site_aniso_U_13
_atom_site_aniso_U_12
Re1 0.01711(19) 0.01792(18) 0.01865(18) 0.00426(16) 0.00215(13) 0.00143(16)
S2 0.0185(10) 0.0195(10) 0.0317(11) 0.0034(9) 0.0065(8) -0.0002(8)
S1 0.0246(11) 0.0234(11) 0.0213(10) 0.0026(8) 0.0032(8) 0.0032(8)
N5 0.039(5) 0.030(4) 0.015(3) 0.007(3) 0.003(3) 0.004(4)
N3 0.032(4) 0.016(3) 0.016(3) 0.003(3) 0.003(3) 0.006(3)
C11 0.024(5) 0.018(4) 0.019(4) -0.003(3) 0.005(3) 0.000(3)
N4 0.029(4) 0.021(4) 0.029(4) 0.012(3) 0.002(3) 0.001(3)
N2 0.013(3) 0.025(4) 0.023(3) 0.002(3) 0.002(3) -0.003(3)
N6 0.026(4) 0.024(4) 0.022(4) 0.001(3) 0.005(3) -0.002(3)
C22 0.025(5) 0.024(5) 0.044(6) -0.009(4) 0.009(4) -0.001(4)
N7 0.027(4) 0.019(3) 0.025(4) 0.001(3) 0.005(3) -0.003(3)
C4 0.018(4) 0.017(4) 0.028(4) 0.001(3) 0.001(3) -0.002(3)
N8 0.023(4) 0.022(4) 0.033(4) 0.002(3) 0.004(4) -0.003(3)
C37 0.031(5) 0.025(5) 0.029(5) 0.004(4) 0.011(4) 0.002(4)
N1 0.009(3) 0.031(4) 0.026(4) -0.003(3) 0.001(3) -0.004(3)
C18 0.028(5) 0.053(6) 0.022(5) 0.005(5) 0.001(4) 0.004(5)
C30 0.048(7) 0.037(5) 0.023(5) 0.000(4) 0.003(4) -0.022(5)
C9 0.012(4) 0.039(5) 0.023(4) 0.000(4) -0.004(3) -0.007(4)
C10 0.008(4) 0.040(5) 0.022(4) -0.003(4) 0.001(3) -0.001(4)
C3 0.034(5) 0.014(4) 0.014(4) 0.000(3) 0.002(3) 0.003(4)
C6 0.049(7) 0.041(6) 0.038(6) 0.024(5) 0.004(5) -0.002(5)
C33 0.013(4) 0.025(4) 0.030(5) -0.001(4) 0.001(4) 0.001(3)
C5 0.012(4) 0.025(4) 0.037(5) 0.009(4) 0.000(4) 0.000(3)
C25 0.025(5) 0.020(4) 0.032(5) 0.000(4) 0.002(4) -0.002(4)
C32 0.024(5) 0.017(4) 0.024(4) 0.004(3) 0.010(4) -0.002(3)
C2 0.008(4) 0.039(5) 0.026(5) 0.000(4) -0.006(3) -0.003(4)
C21 0.010(4) 0.022(4) 0.029(5) -0.002(4) -0.001(3) -0.005(3)
C41 0.019(5) 0.018(4) 0.062(7) -0.011(4) 0.000(4) -0.002(4)
C20 0.015(4) 0.013(4) 0.025(4) -0.002(3) -0.004(3) -0.002(3)
C13 0.036(6) 0.020(5) 0.044(6) 0.002(4) 0.005(5) 0.000(4)
C40 0.029(5) 0.018(4) 0.055(6) 0.009(4) 0.010(5) -0.002(4)
C14 0.026(5) 0.032(5) 0.037(5) 0.003(4) 0.000(4) -0.007(4)
C38 0.019(4) 0.020(4) 0.034(5) 0.000(4) 0.006(4) 0.005(4)
C39 0.025(5) 0.024(5) 0.038(5) 0.001(4) 0.013(4) -0.001(4)
C24 0.047(6) 0.020(5) 0.035(5) 0.003(4) -0.010(5) -0.003(4)
C17 0.032(5) 0.050(7) 0.028(5) 0.000(5) 0.004(4) -0.002(5)
C28 0.023(5) 0.056(7) 0.029(5) -0.018(5) 0.009(4) -0.008(5)
C29 0.030(6) 0.064(7) 0.029(5) -0.010(5) 0.010(4) -0.029(5)
C26 0.022(5) 0.027(4) 0.017(4) -0.003(3) 0.003(3) -0.006(4)
C27 0.030(5) 0.028(5) 0.022(4) -0.006(4) 0.008(4) -0.002(4)
C31 0.033(5) 0.027(5) 0.023(4) -0.003(4) 0.004(4) -0.008(4)
C1 0.021(5) 0.045(6) 0.027(5) -0.002(4) 0.000(4) -0.006(4)
C8 0.029(5) 0.046(6) 0.033(5) 0.018(5) 0.002(4) 0.006(5)
C19 0.033(6) 0.044(6) 0.037(6) -0.002(5) -0.007(4) -0.015(5)
C16 0.025(5) 0.026(5) 0.054(6) 0.010(5) 0.005(5) -0.004(4)
C43 0.020(5) 0.024(4) 0.034(5) 0.003(4) -0.002(4) -0.001(4)
C12 0.036(5) 0.014(4) 0.028(5) 0.000(4) 0.005(4) -0.003(4)
C36 0.023(5) 0.048(6) 0.024(5) 0.010(4) 0.003(4) 0.005(4)
C35 0.034(6) 0.047(6) 0.022(5) -0.009(4) 0.009(4) -0.005(5)
C42 0.020(5) 0.028(5) 0.049(6) -0.010(4) 0.001(4) 0.000(4)
C7 0.043(6) 0.040(6) 0.036(6) 0.019(5) -0.007(5) -0.003(5)
C23 0.023(5) 0.022(5) 0.051(6) -0.003(4) -0.004(4) 0.005(4)
C34 0.032(5) 0.024(5) 0.036(5) -0.007(4) 0.011(4) 0.000(4)
C15 0.036(6) 0.032(5) 0.037(6) 0.008(4) 0.007(4) 0.000(4)
B 0.019(5) 0.019(5) 0.022(5) 0.003(4) 0.004(4) 0.002(4)
C44 0.13(3) 0.041(14) 0.032(13) -0.012(11) -0.011(15) -0.001(16)
Cl2 0.117(8) 0.066(6) 0.158(11) -0.037(6) 0.083(8) -0.045(6)
Cl1 0.132(9) 0.109(7) 0.057(5) -0.001(5) -0.010(5) -0.061(6)
Cl1' 0.32(2) 0.050(5) 0.068(6) -0.005(4) -0.060(9) 0.016(9)
Cl2' 0.149(9) 0.096(6) 0.057(4) -0.005(4) 0.028(5) 0.048(6)

loop_
_atom_type_symbol
_atom_type_description
_atom_type_scat_dispersion_real
_atom_type_scat_dispersion_imag
_atom_type_scat_source
C C 0.0181 0.0091 'International Tables Vol C Tables 4.2.6.8 and 6.1.1.4'
H H 0.0000 0.0000 'International Tables Vol C Tables 4.2.6.8 and 6.1.1.4'
N N 0.0311 0.0180 'International Tables Vol C Tables 4.2.6.8 and 6.1.1.4'
S S 0.3331 0.5567 'International Tables Vol C Tables 4.2.6.8 and 6.1.1.4'
Re Re -5.2083 5.8923 'International Tables Vol C Tables 4.2.6.8 and 6.1.1.4'
B B 0.0090 0.0039 'International Tables Vol C Tables 4.2.6.8 and 6.1.1.4'
Cl Cl 0.3639 0.7018 'International Tables Vol C Tables 4.2.6.8 and 6.1.1.4'

loop_
_geom_angle_atom_site_label_1
_geom_angle_atom_site_label_2
_geom_angle_atom_site_label_3
_geom_angle
N4 Re1 N5 98.6(3)
N4 Re1 N6 157.8(3)
N5 Re1 N6 75.5(3)
N4 Re1 N3 76.0(3)
N5 Re1 N3 159.2(3)
N6 Re1 N3 116.7(3)
N4 Re1 S1 116.9(2)
N5 Re1 S1 92.2(2)
N6 Re1 S1 85.0(2)
N3 Re1 S1 73.2(2)
N4 Re1 S2 90.5(2)
N5 Re1 S2 115.5(2)
N6 Re1 S2 73.6(2)
N3 Re1 S2 84.87(19)
S1 Re1 S2 138.16(7)
C11 S2 Re1 99.1(3)
C3 S1 Re1 99.7(3)
C8 N5 C9 115.8(7)
C8 N5 Re1 123.9(6)
C9 N5 Re1 120.0(5)
C4 N3 N2 118.1(7)
C4 N3 Re1 116.3(5)
N2 N3 Re1 125.6(5)
N7 C11 N8 121.2(8)
N7 C11 S2 122.2(6)
N8 C11 S2 116.5(6)
C5 N4 C6 116.6(7)
C5 N4 Re1 121.9(5)
C6 N4 Re1 120.5(6)
C3 N2 N3 107.6(6)
C10 N6 N7 118.3(7)
C10 N6 Re1 117.4(6)
N7 N6 Re1 124.3(5)
C23 C22 C21 120.3(9)
C11 N7 N6 107.1(7)
N3 C4 C14 123.0(8)
N3 C4 C5 114.1(7)
C14 C4 C5 122.5(7)
C11 N8 C12 122.7(8)
C36 C37 C32 122.0(9)
C3 N1 C2 122.0(7)
C29 C30 C31 120.3(10)
N5 C9 C10 106.5(6)
N5 C9 C18 109.8(7)
C10 C9 C18 107.8(8)
N5 C9 C17 110.6(8)
C10 C9 C17 112.6(7)
C18 C9 C17 109.4(7)
N6 C10 C19 123.5(9)
N6 C10 C9 115.5(8)
C19 C10 C9 120.8(7)
N2 C3 N1 122.3(7)
N2 C3 S1 122.0(6)
N1 C3 S1 115.5(6)
C7 C6 N4 111.2(8)
C34 C33 C32 122.9(8)
N4 C5 C4 106.9(7)
N4 C5 C15 112.2(8)
C4 C5 C15 113.1(7)
N4 C5 C16 109.0(7)
C4 C5 C16 104.9(8)
C15 C5 C16 110.4(7)
C24 C25 C20 122.3(9)
C33 C32 C37 115.0(8)
C33 C32 B 119.6(7)
C37 C32 B 124.7(8)
N1 C2 C1 110.2(7)
C20 C21 C22 122.6(8)
C40 C41 C42 119.3(8)
C21 C20 C25 115.5(8)
C21 C20 B 120.4(7)
C25 C20 B 123.8(7)
C41 C40 C39 120.4(9)
C39 C38 C43 114.4(8)
C39 C38 B 125.7(8)
C43 C38 B 119.5(8)
C38 C39 C40 122.7(9)
C23 C24 C25 120.4(9)
C29 C28 C27 120.0(10)
C30 C29 C28 119.4(9)
C31 C26 C27 114.9(8)
C31 C26 B 123.7(8)
C27 C26 B 120.6(8)
C28 C27 C26 122.6(9)
C30 C31 C26 122.8(9)
N5 C8 C7 116.2(8)
C42 C43 C38 123.5(9)
N8 C12 C13 109.8(7)
C35 C36 C37 121.2(9)
C34 C35 C36 118.3(9)
C41 C42 C43 119.5(9)
C6 C7 C8 119.9(10)
C24 C23 C22 118.9(9)
C35 C34 C33 120.5(9)
C32 B C38 116.5(7)
C32 B C26 102.7(7)
C38 B C26 110.1(7)
C32 B C20 110.0(7)
C38 B C20 103.7(7)
C26 B C20 114.1(7)
Cl1 C44 Cl2 108.0(16)
Cl2' C44' Cl1' 116(2)

loop_
_geom_bond_atom_site_label_1
_geom_bond_atom_site_label_2
_geom_bond_distance
Re1 N4 1.902(7)
Re1 N5 1.936(7)
Re1 N6 2.129(7)
Re1 N3 2.129(7)
Re1 S1 2.335(2)
Re1 S2 2.345(2)
S2 C11 1.775(8)
S1 C3 1.786(8)
N5 C8 1.460(11)
N5 C9 1.489(11)
N3 C4 1.316(11)
N3 N2 1.393(9)
C11 N7 1.320(11)
C11 N8 1.327(11)
N4 C5 1.477(11)
N4 C6 1.483(11)
N2 C3 1.292(11)
N6 C10 1.273(11)
N6 N7 1.412(10)
C22 C23 1.378(14)
C22 C21 1.391(12)
C4 C14 1.490(12)
C4 C5 1.512(12)
N8 C12 1.462(11)
C37 C36 1.383(13)
C37 C32 1.406(12)
N1 C3 1.334(11)
N1 C2 1.458(11)
C18 C9 1.540(12)
C30 C29 1.372(15)
C30 C31 1.379(13)
C9 C10 1.507(12)
C9 C17 1.540(13)
C10 C19 1.505(13)
C6 C7 1.455(14)
C33 C34 1.385(12)
C33 C32 1.400(12)
C5 C15 1.533(13)
C5 C16 1.551(13)
C25 C24 1.391(13)
C25 C20 1.404(12)
C32 B 1.638(12)
C2 C1 1.503(12)
C21 C20 1.391(12)
C41 C40 1.362(14)
C41 C42 1.388(14)
C20 B 1.655(12)
C13 C12 1.502(12)
C40 C39 1.409(13)
C38 C39 1.396(12)
C38 C43 1.406(12)
C38 B 1.642(12)
C24 C23 1.377(14)
C28 C29 1.377(16)
C28 C27 1.383(13)
C26 C31 1.398(12)
C26 C27 1.407(12)
C26 B 1.642(12)
C8 C7 1.475(14)
C43 C42 1.393(12)
C36 C35 1.380(14)
C35 C34 1.376(14)
C44 Cl1 1.72(2)
C44 Cl2 1.768(18)
C44' Cl2' 1.74(2)
C44' Cl1' 1.74(2)
